data_4318037
loop_
_publ_author_name
'Malgorzata Lipowska'
'Lory Hansen'
'Xiaolong Xu'
'Patricia A. Marzilli'
'Andrew Taylor,'
'Luigi G. Marzilli'

_publ_section_title
;
 New N3S Donor Ligand Small Peptide Analogues of the
 N-Mercaptoacetyl-glycylglycylglycine Ligand in the Clinically Used Tc-99m
 Renal Imaging Agent: Evidence for Unusual Amide Oxygen Coordination by
 Two New Ligands
;
_journal_name_full 'Inorganic Chemistry'
_journal_page_first 3032
_journal_page_last 3041
_journal_paper_doi 10.1021/ic011325z
_journal_volume 41
_journal_year 2002
_chemical_formula_moiety '[C16H24N6O10Re2S2].2H2O'
_chemical_formula_sum 'C16 H28 N6 O12 Re2 S2'
_chemical_formula_weight 932.96
_chemical_name_systematic
;
  ?
;
_space_group_IT_number 14
_symmetry_cell_setting monoclinic
_symmetry_space_group_name_Hall '-P 2yn'
_symmetry_space_group_name_H-M 'P 1 21/n 1'
_atom_sites_solution_hydrogens geom
_atom_sites_solution_primary direct
_atom_sites_solution_secondary difmap
_audit_creation_method SHELXL-97
_cell_angle_alpha 90.00
_cell_angle_beta 95.243(4)
_cell_angle_gamma 90.00
_cell_formula_units_Z 2
_cell_length_a 8.7978(17)
_cell_length_b 10.526(2)
_cell_length_c 13.427(3)
_cell_measurement_reflns_used 9715
_cell_measurement_temperature 100(2)
_cell_measurement_theta_max 33.01
_cell_measurement_theta_min 2.66
_cell_volume 1238.2(4)
_computing_cell_refinement 'Bruker SMART'
_computing_data_collection 'Bruker SMART'
_computing_data_reduction 'Bruker SAINT'
_computing_molecular_graphics 'Bruker SHELXTL'
_computing_publication_material 'Bruker SHELXTL'
_computing_structure_refinement 'SHELXL-97 (Sheldrick, 1997)'
_computing_structure_solution 'SHELXS-97 (Sheldrick, 1990)'
_diffrn_ambient_temperature 100(2)
_diffrn_measured_fraction_theta_full 0.952
_diffrn_measured_fraction_theta_max 0.952
_diffrn_measurement_device_type 'CCD area detector'
_diffrn_measurement_method 'phi and omega scans'
_diffrn_radiation_monochromator graphite
_diffrn_radiation_source 'fine-focus sealed tube'
_diffrn_radiation_type MoK\a
_diffrn_radiation_wavelength 0.71073
_diffrn_reflns_av_R_equivalents 0.0565
_diffrn_reflns_av_sigmaI/netI 0.0461
_diffrn_reflns_limit_h_max 13
_diffrn_reflns_limit_h_min -13
_diffrn_reflns_limit_k_max 15
_diffrn_reflns_limit_k_min -16
_diffrn_reflns_limit_l_max 20
_diffrn_reflns_limit_l_min -20
_diffrn_reflns_number 21042
_diffrn_reflns_theta_full 33.00
_diffrn_reflns_theta_max 33.00
_diffrn_reflns_theta_min 2.46
_exptl_absorpt_coefficient_mu 10.010
_exptl_absorpt_correction_T_max 1.00000
_exptl_absorpt_correction_T_min 0.739347
_exptl_absorpt_correction_type multi-scan
_exptl_crystal_colour purple
_exptl_crystal_density_diffrn 2.502
_exptl_crystal_density_meas 0
_exptl_crystal_density_method 'not measured'
_exptl_crystal_description plate
_exptl_crystal_F_000 888
_exptl_crystal_size_max 0.27
_exptl_crystal_size_mid 0.12
_exptl_crystal_size_min 0.04
_refine_diff_density_max 3.245
_refine_diff_density_min -3.213
_refine_diff_density_rms 0.282
_refine_ls_extinction_method none
_refine_ls_goodness_of_fit_ref 1.285
_refine_ls_hydrogen_treatment mixed
_refine_ls_matrix_type full
_refine_ls_number_parameters 172
_refine_ls_number_reflns 4446
_refine_ls_number_restraints 0
_refine_ls_restrained_S_all 1.285
_refine_ls_R_factor_all 0.0564
_refine_ls_R_factor_gt 0.0463
_refine_ls_shift/su_max 0.003
_refine_ls_shift/su_mean 0.000
_refine_ls_structure_factor_coef Fsqd
_refine_ls_weighting_details 'calc w=1/[\s^2^(Fo^2^)+(0.0500P)^2^+0.0000P] where P=(Fo^2^+2Fc^2^)/3'
_refine_ls_weighting_scheme calc
_refine_ls_wR_factor_gt 0.1076
_refine_ls_wR_factor_ref 0.1108
_reflns_number_gt 3883
_reflns_number_total 4446
_reflns_threshold_expression >2sigma(I)
_cod_data_source_file ic011325z_3.cif
_cod_data_source_block '[ReO(MECG2H2)]2(compound#12)'
_cod_depositor_comments
;
The following automatic conversions were performed:

'_symmetry_cell_setting' value 'Monoclinic' changed to 'monoclinic'
according to the built-in table from CIF Core dictionary named
'cif_core.dic' version 2.4.1 from 2010-06-29.

Automatic conversion script
Id: cif_fix_values 1646 2011-03-28 12:23:43Z adriana 
;
_cod_database_code 4318037

loop_
_symmetry_equiv_pos_as_xyz
'x, y, z'
'-x+1/2, y+1/2, -z+1/2'
'-x, -y, -z'
'x-1/2, -y-1/2, z-1/2'

loop_
_atom_site_label
_atom_site_type_symbol
_atom_site_fract_x
_atom_site_fract_y
_atom_site_fract_z
_atom_site_U_iso_or_equiv
_atom_site_adp_type
_atom_site_occupancy
_atom_site_symmetry_multiplicity
_atom_site_calc_flag
_atom_site_refinement_flags
_atom_site_disorder_assembly
_atom_site_disorder_group
Re1 Re 0.23414(2) 0.239477(19) 1.066811(15) 0.01242(8) Uani 1 1 d . . .
S1 S 0.41319(16) 0.13331(13) 1.16819(10) 0.0153(3) Uani 1 1 d . . .
C1 C 0.3412(7) -0.0274(6) 1.1448(4) 0.0202(12) Uani 1 1 d . . .
H1A H 0.4223 -0.0898 1.1651 0.024 Uiso 1 1 calc R . .
H1B H 0.2541 -0.0434 1.1848 0.024 Uiso 1 1 calc R . .
C2 C 0.2902(7) -0.0432(5) 1.0344(4) 0.0183(11) Uani 1 1 d . . .
H2A H 0.3800 -0.0581 0.9967 0.022 Uiso 1 1 calc R . .
H2B H 0.2215 -0.1176 1.0246 0.022 Uiso 1 1 calc R . .
C3 C 0.1406(6) 0.0677(5) 0.9039(4) 0.0149(10) Uani 1 1 d . . .
C4 C 0.0721(7) 0.1897(6) 0.8636(4) 0.0197(12) Uani 1 1 d . . .
H4A H 0.0990 0.2012 0.7942 0.024 Uiso 1 1 calc R . .
H4B H -0.0405 0.1833 0.8613 0.024 Uiso 1 1 calc R . .
C5 C 0.2234(6) 0.3888(5) 0.8706(4) 0.0154(10) Uani 1 1 d . . .
H5A H 0.2136 0.4775 0.8937 0.018 Uiso 1 1 calc R . .
H5B H 0.1940 0.3860 0.7977 0.018 Uiso 1 1 calc R . .
C6 C 0.3844(6) 0.3440(5) 0.8927(4) 0.0106(9) Uani 1 1 d . . .
C7 C 0.6492(6) 0.3637(5) 0.8613(4) 0.0150(10) Uani 1 1 d . . .
H11A H 0.6929 0.3264 0.8025 0.018 Uiso 1 1 calc R . .
H11B H 0.6618 0.3007 0.9162 0.018 Uiso 1 1 calc R . .
C8 C 0.7395(7) 0.4822(6) 0.8933(4) 0.0164(10) Uani 1 1 d . . .
N1 N 0.2090(5) 0.0733(4) 0.9969(3) 0.0138(9) Uani 1 1 d . . .
N2 N 0.1228(6) 0.3046(5) 0.9234(4) 0.0162(9) Uani 1 1 d . . .
H2 H 0.0363 0.3506 0.9360 0.019 Uiso 1 1 calc R . .
N3 N 0.4897(5) 0.3851(5) 0.8364(3) 0.0143(9) Uani 1 1 d . . .
H3 H 0.4606 0.4273 0.7814 0.017 Uiso 1 1 calc R . .
O1 O 0.0818(5) 0.2541(4) 1.1323(4) 0.0196(9) Uani 1 1 d . . .
O2 O 0.1299(5) -0.0285(4) 0.8517(3) 0.0237(9) Uani 1 1 d . . .
O3 O 0.4159(5) 0.2734(4) 0.9673(3) 0.0163(8) Uani 1 1 d . . .
O4 O 0.6650(4) 0.5852(4) 0.8836(3) 0.0143(7) Uani 1 1 d . . .
O5 O 0.8727(5) 0.4691(4) 0.9269(3) 0.0241(10) Uani 1 1 d . . .
O1W O 0.2599(8) 0.6951(6) 0.8633(5) 0.0543(18) Uani 1 1 d . . .
H1W H 0.1596 0.7030 0.8652 0.081 Uiso 1 1 d R . .
H2W H 0.2832 0.7809 0.8446 0.081 Uiso 1 1 d R . .

loop_
_atom_site_aniso_label
_atom_site_aniso_U_11
_atom_site_aniso_U_22
_atom_site_aniso_U_33
_atom_site_aniso_U_23
_atom_site_aniso_U_13
_atom_site_aniso_U_12
Re1 0.01314(11) 0.01266(11) 0.01148(11) -0.00073(7) 0.00125(7) -0.00063(7)
S1 0.0176(6) 0.0180(6) 0.0097(6) 0.0010(5) -0.0021(5) 0.0000(5)
C1 0.032(3) 0.015(3) 0.013(3) 0.001(2) -0.003(2) -0.002(2)
C2 0.024(3) 0.017(3) 0.014(3) 0.001(2) 0.000(2) -0.001(2)
C3 0.011(2) 0.018(3) 0.016(3) 0.0014(19) 0.0002(19) -0.0030(18)
C4 0.020(3) 0.021(3) 0.016(3) 0.001(2) -0.005(2) -0.003(2)
C5 0.016(3) 0.015(2) 0.014(2) -0.0011(19) -0.002(2) -0.0013(19)
C6 0.012(2) 0.014(2) 0.006(2) -0.0028(17) -0.0009(17) -0.0036(17)
C7 0.019(3) 0.013(2) 0.013(2) -0.0008(18) 0.005(2) -0.0001(19)
C8 0.017(3) 0.023(3) 0.009(2) -0.001(2) 0.0018(19) -0.001(2)
N1 0.017(2) 0.013(2) 0.011(2) 0.0002(16) 0.0007(17) -0.0031(16)
N2 0.017(2) 0.017(2) 0.014(2) 0.0011(17) -0.0032(17) 0.0020(17)
N3 0.017(2) 0.020(2) 0.0062(18) 0.0030(16) 0.0010(16) -0.0006(17)
O1 0.018(2) 0.022(2) 0.020(2) 0.0005(15) 0.0063(17) 0.0029(15)
O2 0.032(2) 0.024(2) 0.014(2) -0.0041(16) -0.0030(17) -0.0029(18)
O3 0.0152(19) 0.0191(19) 0.0144(19) 0.0039(15) 0.0006(15) 0.0054(15)
O4 0.0157(19) 0.0122(17) 0.0150(18) -0.0039(14) 0.0014(15) -0.0003(14)
O5 0.016(2) 0.023(2) 0.032(2) -0.0089(18) -0.0087(18) 0.0044(16)
O1W 0.056(4) 0.034(3) 0.078(5) 0.002(3) 0.033(4) -0.004(3)

loop_
_atom_type_symbol
_atom_type_description
_atom_type_scat_dispersion_real
_atom_type_scat_dispersion_imag
_atom_type_scat_source
C C 0.0033 0.0016 'International Tables Vol C Tables 4.2.6.8 and 6.1.1.4'
H H 0.0000 0.0000 'International Tables Vol C Tables 4.2.6.8 and 6.1.1.4'
N N 0.0061 0.0033 'International Tables Vol C Tables 4.2.6.8 and 6.1.1.4'
O O 0.0106 0.0060 'International Tables Vol C Tables 4.2.6.8 and 6.1.1.4'
S S 0.1246 0.1234 'International Tables Vol C Tables 4.2.6.8 and 6.1.1.4'
Re Re -1.0185 7.2310 'International Tables Vol C Tables 4.2.6.8 and 6.1.1.4'

loop_
_geom_angle_atom_site_label_1
_geom_angle_atom_site_label_2
_geom_angle_atom_site_label_3
_geom_angle
_geom_angle_site_symmetry_1
_geom_angle_site_symmetry_3
_geom_angle_publ_flag
O1 Re1 N1 105.6(2) . . ?
O1 Re1 O4 94.97(18) . 3_667 ?
N1 Re1 O4 159.40(18) . 3_667 ?
O1 Re1 N2 96.8(2) . . ?
N1 Re1 N2 80.69(19) . . ?
O4 Re1 N2 98.28(17) 3_667 . ?
O1 Re1 O3 164.21(18) . . ?
N1 Re1 O3 84.94(17) . . ?
O4 Re1 O3 75.19(15) 3_667 . ?
N2 Re1 O3 72.99(17) . . ?
O1 Re1 S1 105.91(16) . . ?
N1 Re1 S1 83.79(14) . . ?
O4 Re1 S1 89.58(11) 3_667 . ?
N2 Re1 S1 155.29(14) . . ?
O3 Re1 S1 86.62(11) . . ?
C1 S1 Re1 98.1(2) . . ?
C2 C1 S1 109.7(4) . . ?
C2 C1 H1A 109.7 . . ?
S1 C1 H1A 109.7 . . ?
C2 C1 H1B 109.7 . . ?
S1 C1 H1B 109.7 . . ?
H1A C1 H1B 108.2 . . ?
N1 C2 C1 109.3(5) . . ?
N1 C2 H2A 109.8 . . ?
C1 C2 H2A 109.8 . . ?
N1 C2 H2B 109.8 . . ?
C1 C2 H2B 109.8 . . ?
H2A C2 H2B 108.3 . . ?
O2 C3 N1 124.9(5) . . ?
O2 C3 C4 119.5(5) . . ?
N1 C3 C4 115.5(5) . . ?
N2 C4 C3 114.1(5) . . ?
N2 C4 H4A 108.7 . . ?
C3 C4 H4A 108.7 . . ?
N2 C4 H4B 108.7 . . ?
C3 C4 H4B 108.7 . . ?
H4A C4 H4B 107.6 . . ?
N2 C5 C6 108.3(4) . . ?
N2 C5 H5A 110.0 . . ?
C6 C5 H5A 110.0 . . ?
N2 C5 H5B 110.0 . . ?
C6 C5 H5B 110.0 . . ?
H5A C5 H5B 108.4 . . ?
O3 C6 N3 122.2(5) . . ?
O3 C6 C5 118.7(5) . . ?
N3 C6 C5 119.0(5) . . ?
N3 C7 C8 114.4(5) . . ?
N3 C7 H11A 108.7 . . ?
C8 C7 H11A 108.7 . . ?
N3 C7 H11B 108.7 . . ?
C8 C7 H11B 108.7 . . ?
H11A C7 H11B 107.6 . . ?
O5 C8 O4 127.1(6) . . ?
O5 C8 C7 118.0(5) . . ?
O4 C8 C7 114.9(5) . . ?
C3 N1 C2 116.3(5) . . ?
C3 N1 Re1 120.1(4) . . ?
C2 N1 Re1 122.5(4) . . ?
C5 N2 C4 113.0(5) . . ?
C5 N2 Re1 111.7(3) . . ?
C4 N2 Re1 107.8(4) . . ?
C5 N2 H2 108.1 . . ?
C4 N2 H2 108.1 . . ?
Re1 N2 H2 108.1 . . ?
C6 N3 C7 122.7(5) . . ?
C6 N3 H3 118.7 . . ?
C7 N3 H3 118.7 . . ?
C6 O3 Re1 117.3(4) . . ?
C8 O4 Re1 120.8(4) . 3_667 ?
H1W O1W H2W 98.9 . . ?

loop_
_geom_bond_atom_site_label_1
_geom_bond_atom_site_label_2
_geom_bond_distance
_geom_bond_site_symmetry_2
_geom_bond_publ_flag
Re1 O1 1.676(5) . ?
Re1 N1 1.988(5) . ?
Re1 O4 2.128(4) 3_667 ?
Re1 N2 2.190(5) . ?
Re1 O3 2.205(4) . ?
Re1 S1 2.2784(14) . ?
S1 C1 1.824(6) . ?
C1 C2 1.517(8) . ?
C1 H1A 0.9900 . ?
C1 H1B 0.9900 . ?
C2 N1 1.484(7) . ?
C2 H2A 0.9900 . ?
C2 H2B 0.9900 . ?
C3 O2 1.230(7) . ?
C3 N1 1.337(7) . ?
C3 C4 1.498(8) . ?
C4 N2 1.496(8) . ?
C4 H4A 0.9900 . ?
C4 H4B 0.9900 . ?
C5 N2 1.478(7) . ?
C5 C6 1.497(7) . ?
C5 H5A 0.9900 . ?
C5 H5B 0.9900 . ?
C6 O3 1.259(6) . ?
C6 N3 1.321(6) . ?
C7 N3 1.430(7) . ?
C7 C8 1.520(8) . ?
C7 H11A 0.9900 . ?
C7 H11B 0.9900 . ?
C8 O5 1.224(7) . ?
C8 O4 1.267(7) . ?
N2 H2 0.9300 . ?
N3 H3 0.8800 . ?
O4 Re1 2.128(4) 3_667 ?
O1W H1W 0.8890 . ?
O1W H2W 0.9645 . ?

loop_
_geom_torsion_atom_site_label_1
_geom_torsion_atom_site_label_2
_geom_torsion_atom_site_label_3
_geom_torsion_atom_site_label_4
_geom_torsion
_geom_torsion_site_symmetry_1
_geom_torsion_site_symmetry_2
_geom_torsion_site_symmetry_3
_geom_torsion_site_symmetry_4
_geom_torsion_publ_flag
O1 Re1 S1 C1 81.3(3) . . . . ?
N1 Re1 S1 C1 -23.2(2) . . . . ?
O4 Re1 S1 C1 176.3(2) 3_667 . . . ?
N2 Re1 S1 C1 -74.5(4) . . . . ?
O3 Re1 S1 C1 -108.5(2) . . . . ?
Re1 S1 C1 C2 41.0(4) . . . . ?
S1 C1 C2 N1 -41.0(6) . . . . ?
O2 C3 C4 N2 -166.6(5) . . . . ?
N1 C3 C4 N2 14.0(7) . . . . ?
N2 C5 C6 O3 -18.9(7) . . . . ?
N2 C5 C6 N3 164.5(5) . . . . ?
N3 C7 C8 O5 171.6(5) . . . . ?
N3 C7 C8 O4 -7.0(7) . . . . ?
O2 C3 N1 C2 6.3(8) . . . . ?
C4 C3 N1 C2 -174.4(5) . . . . ?
O2 C3 N1 Re1 174.2(5) . . . . ?
C4 C3 N1 Re1 -6.5(7) . . . . ?
C1 C2 N1 C3 -172.0(5) . . . . ?
C1 C2 N1 Re1 20.4(6) . . . . ?
O1 Re1 N1 C3 93.2(4) . . . . ?
O4 Re1 N1 C3 -90.1(6) 3_667 . . . ?
N2 Re1 N1 C3 -1.3(4) . . . . ?
O3 Re1 N1 C3 -74.8(4) . . . . ?
S1 Re1 N1 C3 -162.0(4) . . . . ?
O1 Re1 N1 C2 -99.7(4) . . . . ?
O4 Re1 N1 C2 77.1(7) 3_667 . . . ?
N2 Re1 N1 C2 165.8(4) . . . . ?
O3 Re1 N1 C2 92.3(4) . . . . ?
S1 Re1 N1 C2 5.1(4) . . . . ?
C6 C5 N2 C4 -87.4(5) . . . . ?
C6 C5 N2 Re1 34.4(5) . . . . ?
C3 C4 N2 C5 110.1(5) . . . . ?
C3 C4 N2 Re1 -13.8(6) . . . . ?
O1 Re1 N2 C5 138.9(4) . . . . ?
N1 Re1 N2 C5 -116.4(4) . . . . ?
O4 Re1 N2 C5 42.8(4) 3_667 . . . ?
O3 Re1 N2 C5 -28.8(3) . . . . ?
S1 Re1 N2 C5 -64.5(5) . . . . ?
O1 Re1 N2 C4 -96.4(4) . . . . ?
N1 Re1 N2 C4 8.3(4) . . . . ?
O4 Re1 N2 C4 167.5(4) 3_667 . . . ?
O3 Re1 N2 C4 95.8(4) . . . . ?
S1 Re1 N2 C4 60.1(5) . . . . ?
O3 C6 N3 C7 -6.6(8) . . . . ?
C5 C6 N3 C7 169.9(5) . . . . ?
C8 C7 N3 C6 -109.8(6) . . . . ?
N3 C6 O3 Re1 170.2(4) . . . . ?
C5 C6 O3 Re1 -6.2(6) . . . . ?
O1 Re1 O3 C6 -31.2(9) . . . . ?
N1 Re1 O3 C6 101.6(4) . . . . ?
O4 Re1 O3 C6 -83.9(4) 3_667 . . . ?
N2 Re1 O3 C6 19.8(4) . . . . ?
S1 Re1 O3 C6 -174.4(4) . . . . ?
O5 C8 O4 Re1 -2.6(8) . . . 3_667 ?
C7 C8 O4 Re1 175.9(3) . . . 3_667 ?
